data_4116922
loop_
_publ_author_name
'Yongjun Zhang'
'Alison Thompson'
'Steven J. Rettig'
'David Dolphin'

_publ_contact_author_address
;
University of British Columbia
Department of Chemistry
2036 Main Mall
Vancouver, BC Canada
V6T 1Z1
;
_publ_contact_author_email david@dolphin.chem.ubc.ca
_publ_contact_author_fax 604-822-9678
_publ_contact_author_name 'David Dolphin'
_publ_contact_author_phone 604-822-4571
_publ_section_title
;
 The Use of Dipyrromethene Ligands in Supramolecular Chemistry
;
_journal_name_full 'Journal of the American Chemical Society'
_journal_page_first 13537
_journal_page_last 13538
_journal_paper_doi 10.1021/ja9834982
_journal_volume 120
_journal_year 1998
_chemical_formula_moiety 'C60 H72 N8 Zn2 '
_chemical_formula_sum 'C60 H72 N8 Zn2'
_chemical_formula_weight 1036.04
_space_group_IT_number 70
_symmetry_cell_setting orthorhombic
_symmetry_Int_Tables_number 70
_symmetry_space_group_name_Hall '-F 2uv 2vw'
_symmetry_space_group_name_H-M 'F d d d :2'
_audit_creation_date 1998-08-27
_audit_creation_method 'by teXsan v1.8'
_cell_angle_alpha 90
_cell_angle_beta 90
_cell_angle_gamma 90
_cell_formula_units_Z 8
_cell_length_a 14.3337(12)
_cell_length_b 26.1271(4)
_cell_length_c 28.7758(7)
_cell_measurement_reflns_used 15746
_cell_measurement_temperature 180.2
_cell_measurement_theta_max 30.5
_cell_measurement_theta_min 2.0
_cell_volume 10776.5(10)
_computing_cell_refinement 'd*TREK (MSC, 1996-1998)'
_computing_data_collection 'd*TREK (MSC, 1996-1998)'
_computing_data_reduction 'd*TREK (MSC, 1996-1998)'
_computing_publication_material 'teXsan (MSC, 1992-1997)'
_computing_structure_refinement 'teXsan (MSC, 1992-1997)'
_computing_structure_solution
;
SIR97 (Altomare, et. al. 1998)
;
_diffrn_ambient_temperature 180.2
_diffrn_detector_area_resol_mean 11.76
_diffrn_measurement_device_type 'Rigaku/ADSC CCD'
_diffrn_measurement_method 'area detector'
_diffrn_orient_matrix_UB_11 0.00000
_diffrn_orient_matrix_UB_12 0.00000
_diffrn_orient_matrix_UB_13 0.00000
_diffrn_orient_matrix_UB_21 0.00000
_diffrn_orient_matrix_UB_22 0.00000
_diffrn_orient_matrix_UB_23 0.00000
_diffrn_orient_matrix_UB_31 0.00000
_diffrn_orient_matrix_UB_32 0.00000
_diffrn_orient_matrix_UB_33 0.00000
_diffrn_radiation_detector CCD
_diffrn_radiation_monochromator graphite
_diffrn_radiation_source 'X-ray tube'
_diffrn_radiation_type 'Mo K\a'
_diffrn_radiation_wavelength 0.7107
_diffrn_reflns_av_R_equivalents 0.04283
_diffrn_reflns_av_sigmaI/netI 0.090
_diffrn_reflns_limit_h_max 17
_diffrn_reflns_limit_h_min -20
_diffrn_reflns_limit_k_max 37
_diffrn_reflns_limit_k_min -30
_diffrn_reflns_limit_l_max 35
_diffrn_reflns_limit_l_min -40
_diffrn_reflns_number 24397
_diffrn_reflns_reduction_process 'Lp corrections applied'
_diffrn_reflns_theta_max 30.51
_diffrn_reflns_theta_min 1.77
_diffrn_standards_decay_% 0.00
_diffrn_standards_interval_count 0
_diffrn_standards_number 0
_exptl_absorpt_coefficient_mu 0.936
_exptl_absorpt_correction_T_max 1.000
_exptl_absorpt_correction_T_min 0.879
_exptl_absorpt_correction_type multi-scan
_exptl_absorpt_process_details
;
d*TREK (MSC, 1996-1998)
;
_exptl_crystal_colour 'metallic green'
_exptl_crystal_density_diffrn 1.277
_exptl_crystal_description irregular
_exptl_crystal_F_000 4384.00
_exptl_crystal_size_max 0.35
_exptl_crystal_size_mid 0.30
_exptl_crystal_size_min 0.20
_refine_diff_density_max 1.55
_refine_diff_density_min -0.93
_refine_ls_extinction_method none
_refine_ls_goodness_of_fit_all 1.582
_refine_ls_goodness_of_fit_ref 1.580
_refine_ls_hydrogen_treatment noref
_refine_ls_matrix_type full
_refine_ls_number_constraints 0
_refine_ls_number_parameters 159
_refine_ls_number_reflns 3955
_refine_ls_number_restraints 0
_refine_ls_R_factor_all 0.0684
_refine_ls_R_factor_gt 0.0390
_refine_ls_shift/su_max 0.0000
_refine_ls_shift/su_mean 0.0120
_refine_ls_structure_factor_coef Fsqd
_refine_ls_weighting_details 'w = 1/[\s^2^(Fo^2^)]'
_refine_ls_weighting_scheme sigma
_refine_ls_wR_factor_all 0.0712
_refine_ls_wR_factor_ref 0.0712
_reflns_number_gt 3955
_reflns_number_total 3955
_reflns_threshold_expression I>0.00\s(I)
_cod_data_source_file ja9834982_1.cif
_cod_data_source_block compound_5
_cod_original_cell_volume 10776.5(7)
_cod_original_sg_symbol_H-M 'F d d d'
_cod_original_formula_sum 'C60 H72 N8 Zn2 '
_cod_database_code 4116922

loop_
_symmetry_equiv_pos_as_xyz
'   +x,   +y,   +z'
'   +x,1/2+y,1/2+z'
'1/2+x,   +y,1/2+z'
'1/2+x,1/2+y,   +z'
'   +x,1/4-y,1/4-z'
'   +x,3/4-y,3/4-z'
1/2+x,1/4-y,3/4-z
1/2+x,3/4-y,1/4-z
'1/4-x,   +y,1/4-z'
1/4-x,1/2+y,3/4-z
'3/4-x,   +y,3/4-z'
3/4-x,1/2+y,1/4-z
'1/4-x,1/4-y,   +z'
1/4-x,3/4-y,1/2+z
3/4-x,1/4-y,1/2+z
'3/4-x,3/4-y,   +z'
'   -x,   -y,   -z'
'   -x,1/2-y,1/2-z'
'1/2-x,   -y,1/2-z'
'1/2-x,1/2-y,   -z'
'   -x,1/4+y,1/4+z'
'   -x,3/4+y,3/4+z'
1/2-x,1/4+y,3/4+z
1/2-x,3/4+y,1/4+z
'1/4+x,   -y,1/4+z'
1/4+x,1/2-y,3/4+z
'3/4+x,   -y,3/4+z'
3/4+x,1/2-y,1/4+z
'1/4+x,1/4+y,   -z'
1/4+x,3/4+y,1/2-z
3/4+x,1/4+y,1/2-z
'3/4+x,3/4+y,   -z'

loop_
_atom_site_label
_atom_site_fract_x
_atom_site_fract_y
_atom_site_fract_z
_atom_site_U_iso_or_equiv
_atom_site_occupancy
_atom_site_refinement_flags
_atom_site_adp_type
_atom_site_calc_flag
Zn(1) 0.20439(3) 0.3750 0.3750 0.02313(9) 0.500 ST Uani d
N(1) 0.12091(14) 0.43277(6) 0.39313(6) 0.0267(5) 1.000 . Uani d
N(2) 0.28040(12) 0.41529(6) 0.33061(6) 0.0203(5) 1.000 . Uani d
C(1) 0.0451(2) 0.43253(10) 0.41967(8) 0.0335(7) 1.000 . Uani d
C(2) 0.0020(2) 0.48202(10) 0.41976(9) 0.0378(8) 1.000 . Uani d
C(3) 0.0536(2) 0.51258(9) 0.39130(8) 0.0330(7) 1.000 . Uani d
C(4) 0.1290(2) 0.48214(7) 0.37401(8) 0.0258(5) 1.000 . Uani d
C(5) 0.1988(2) 0.49663(8) 0.34380(8) 0.0268(6) 1.000 . Uani d
C(6) 0.2703(2) 0.46787(8) 0.32423(8) 0.0231(6) 1.000 . Uani d
C(7) 0.3438(2) 0.48588(8) 0.29555(8) 0.0263(6) 1.000 . Uani d
C(8) 0.4005(2) 0.44410(8) 0.28556(8) 0.0263(6) 1.000 . Uani d
C(9) 0.35899(15) 0.40162(7) 0.30827(7) 0.0204(6) 1.000 . Uani d
C(10) 0.0148(2) 0.38646(11) 0.44550(10) 0.0567(10) 1.000 . Uani d
C(11) -0.0855(2) 0.49557(12) 0.44647(10) 0.0589(10) 1.000 . Uani d
C(12) 0.0378(2) 0.56798(9) 0.38100(11) 0.0517(9) 1.000 . Uani d
C(13) 0.3597(2) 0.53995(9) 0.27907(9) 0.0379(8) 1.000 . Uani d
C(14) 0.4307(3) 0.56871(11) 0.30859(10) 0.0731(12) 1.000 . Uani d
C(15) 0.4865(2) 0.44271(9) 0.25636(9) 0.0374(8) 1.000 . Uani d
H(1) 0.1978 0.5328 0.3347 0.032 1.000 . Uiso c
H(2) 0.0683 0.3637 0.4503 0.068 1.000 . Uiso c
H(3) -0.0106 0.3967 0.4757 0.068 1.000 . Uiso c
H(4) -0.0334 0.3685 0.4277 0.068 1.000 . Uiso c
H(5) -0.0951 0.5327 0.4455 0.071 1.000 . Uiso c
H(6) -0.0790 0.4844 0.4788 0.071 1.000 . Uiso c
H(7) -0.1392 0.4784 0.4323 0.071 1.000 . Uiso c
H(8) 0.0785 0.5786 0.3554 0.062 1.000 . Uiso c
H(9) -0.0275 0.5733 0.3722 0.062 1.000 . Uiso c
H(10) 0.0522 0.5884 0.4087 0.062 1.000 . Uiso c
H(11) 0.3003 0.5584 0.2802 0.046 1.000 . Uiso c
H(12) 0.3824 0.5389 0.2469 0.046 1.000 . Uiso c
H(13) 0.4385 0.6035 0.2964 0.088 1.000 . Uiso c
H(14) 0.4908 0.5508 0.3076 0.088 1.000 . Uiso c
H(15) 0.4087 0.5704 0.3408 0.088 1.000 . Uiso c
H(16) 0.4996 0.4073 0.2472 0.045 1.000 . Uiso c
H(17) 0.5392 0.4562 0.2742 0.045 1.000 . Uiso c
H(18) 0.4771 0.4636 0.2285 0.045 1.000 . Uiso c

loop_
_atom_site_aniso_label
_atom_site_aniso_U_11
_atom_site_aniso_U_22
_atom_site_aniso_U_33
_atom_site_aniso_U_12
_atom_site_aniso_U_13
_atom_site_aniso_U_23
Zn(1) 0.0166(2) 0.0265(2) 0.0263(2) 0.0000 0.0000 0.0073(2)
N(1) 0.0219(10) 0.0318(10) 0.0265(10) 0.0091(9) 0.0036(10) 0.0057(8)
N(2) 0.0192(10) 0.0203(9) 0.0214(10) -0.0031(8) -0.0002(8) 0.0039(8)
C(1) 0.0234(13) 0.049(2) 0.0285(14) 0.0092(12) 0.0033(12) 0.0094(12)
C(2) 0.0266(15) 0.053(2) 0.0334(15) 0.0136(13) 0.0016(13) -0.0082(14)
C(3) 0.0289(14) 0.0342(13) 0.0358(15) 0.0090(11) -0.0002(13) -0.0085(12)
C(4) 0.0227(11) 0.0284(10) 0.0263(11) 0.0038(10) -0.0056(14) -0.0014(11)
C(5) 0.0282(14) 0.0229(11) 0.0295(14) 0.0013(10) -0.0059(12) 0.0021(11)
C(6) 0.0210(12) 0.0246(11) 0.0236(13) -0.0016(9) -0.0025(10) 0.0043(10)
C(7) 0.0273(13) 0.0255(11) 0.0262(13) -0.0078(10) -0.0045(11) 0.0059(11)
C(8) 0.0226(13) 0.0321(12) 0.0242(13) -0.0071(10) -0.0004(10) 0.0037(11)
C(9) 0.0160(13) 0.0240(11) 0.0212(12) -0.0040(9) -0.0022(10) 0.0014(9)
C(10) 0.042(2) 0.077(2) 0.051(2) 0.017(2) 0.0212(15) 0.025(2)
C(11) 0.041(2) 0.079(2) 0.056(2) 0.023(2) 0.015(2) -0.003(2)
C(12) 0.044(2) 0.0363(13) 0.075(2) 0.0120(13) 0.005(2) -0.013(2)
C(13) 0.046(2) 0.0306(13) 0.0376(15) -0.0124(12) -0.0020(14) 0.0111(12)
C(14) 0.125(3) 0.047(2) 0.047(2) -0.053(2) -0.028(2) 0.013(2)
C(15) 0.0303(15) 0.0439(15) 0.038(2) -0.0062(12) 0.0123(13) 0.0070(13)

loop_
_atom_type_symbol
_atom_type_oxidation_number
_atom_type_number_in_cell
_atom_type_scat_dispersion_real
_atom_type_scat_dispersion_imag
_atom_type_scat_source
C 0 480 0.002 0.002
;International Tables for Crystallography
(1992, Vol. C, Tables 4.2.6.8 and 6.1.1.1)
;
H 0 576 0.000 0.000
;International Tables for Crystallography
(1992, Vol. C, Table 6.1.1.2)
;
N 0 64 0.004 0.003
;International Tables for Crystallography
(1992, Vol. C, Tables 4.2.6.8 and 6.1.1.1)
;
Zn 0 16 0.222 1.431
;International Tables for Crystallography
(1992, Vol. C, Tables 4.2.6.8 and=
 6.1.1.1)
;

loop_
_geom_angle_atom_site_label_1
_geom_angle_atom_site_label_2
_geom_angle_atom_site_label_3
_geom_angle
_geom_angle_site_symmetry_1
_geom_angle_site_symmetry_3
_geom_angle_publ_flag
N(1) Zn(1) N(1) 106.32(11) . 10 yes
N(1) Zn(1) N(2) 95.53(7) . . yes
N(1) Zn(1) N(2) 124.26(7) . 10 yes
N(1) Zn(1) N(2) 124.26(7) 10 . yes
N(1) Zn(1) N(2) 95.53(7) 10 10 yes
N(2) Zn(1) N(2) 113.29(10) . 10 yes
Zn(1) N(1) C(1) 129.6(2) . . yes
Zn(1) N(1) C(4) 122.82(15) . . yes
C(1) N(1) C(4) 107.2(2) . . yes
Zn(1) N(2) C(6) 123.45(15) . . yes
Zn(1) N(2) C(9) 128.86(14) . . yes
C(6) N(2) C(9) 106.6(2) . . yes
N(1) C(1) C(2) 110.5(2) . . yes
N(1) C(1) C(10) 122.2(2) . . yes
C(2) C(1) C(10) 127.3(2) . . yes
C(1) C(2) C(3) 107.1(2) . . yes
C(1) C(2) C(11) 124.7(3) . . yes
C(3) C(2) C(11) 128.2(3) . . yes
C(2) C(3) C(4) 107.1(2) . . yes
C(2) C(3) C(12) 127.2(2) . . yes
C(4) C(3) C(12) 125.7(2) . . yes
N(1) C(4) C(3) 108.2(2) . . yes
N(1) C(4) C(5) 123.9(2) . . yes
C(3) C(4) C(5) 127.9(2) . . yes
C(4) C(5) C(6) 130.0(2) . . yes
C(4) C(5) H(1) 115.0 . . no
C(6) C(5) H(1) 115.0 . . no
N(2) C(6) C(5) 123.8(2) . . yes
N(2) C(6) C(7) 109.0(2) . . yes
C(5) C(6) C(7) 127.2(2) . . yes
C(6) C(7) C(8) 107.1(2) . . yes
C(6) C(7) C(13) 127.3(2) . . yes
C(8) C(7) C(13) 125.6(2) . . yes
C(7) C(8) C(9) 105.9(2) . . yes
C(7) C(8) C(15) 128.2(2) . . yes
C(9) C(8) C(15) 125.9(2) . . yes
N(2) C(9) C(8) 111.3(2) . . yes
N(2) C(9) C(9) 121.0(2) . 28 yes
C(8) C(9) C(9) 127.7(2) . 28 yes
C(1) C(10) H(2) 109.5 . . no
C(1) C(10) H(3) 109.5 . . no
C(1) C(10) H(4) 109.5 . . no
H(2) C(10) H(3) 109.4 . . no
H(2) C(10) H(4) 109.5 . . no
H(3) C(10) H(4) 109.4 . . no
C(2) C(11) H(5) 109.4 . . no
C(2) C(11) H(6) 109.5 . . no
C(2) C(11) H(7) 109.5 . . no
H(5) C(11) H(6) 109.5 . . no
H(5) C(11) H(7) 109.5 . . no
H(6) C(11) H(7) 109.5 . . no
C(3) C(12) H(8) 109.5 . . no
C(3) C(12) H(9) 109.5 . . no
C(3) C(12) H(10) 109.5 . . no
H(8) C(12) H(9) 109.4 . . no
H(8) C(12) H(10) 109.4 . . no
H(9) C(12) H(10) 109.4 . . no
C(7) C(13) C(14) 112.8(2) . . yes
C(7) C(13) H(11) 108.6 . . no
C(7) C(13) H(12) 108.7 . . no
C(14) C(13) H(11) 108.6 . . no
C(14) C(13) H(12) 108.6 . . no
H(11) C(13) H(12) 109.5 . . no
C(13) C(14) H(13) 109.5 . . no
C(13) C(14) H(14) 109.5 . . no
C(13) C(14) H(15) 109.5 . . no
H(13) C(14) H(14) 109.4 . . no
H(13) C(14) H(15) 109.4 . . no
H(14) C(14) H(15) 109.4 . . no
C(8) C(15) H(16) 109.5 . . no
C(8) C(15) H(17) 109.5 . . no
C(8) C(15) H(18) 109.5 . . no
H(16) C(15) H(17) 109.4 . . no
H(16) C(15) H(18) 109.5 . . no
H(17) C(15) H(18) 109.5 . . no

loop_
_geom_bond_atom_site_label_1
_geom_bond_atom_site_label_2
_geom_bond_distance
_geom_bond_site_symmetry_2
_geom_bond_publ_flag
Zn(1) N(1) 1.996(2) . yes
Zn(1) N(1) 1.996(2) 10 yes
Zn(1) N(2) 1.982(2) . yes
Zn(1) N(2) 1.982(2) 10 yes
N(1) C(1) 1.328(3) . yes
N(1) C(4) 1.407(2) . yes
N(2) C(6) 1.394(3) . yes
N(2) C(9) 1.345(3) . yes
C(1) C(2) 1.433(3) . yes
C(1) C(10) 1.480(3) . yes
C(2) C(3) 1.362(3) . yes
C(2) C(11) 1.513(3) . yes
C(3) C(4) 1.430(3) . yes
C(3) C(12) 1.495(3) . yes
C(4) C(5) 1.379(3) . yes
C(5) C(6) 1.390(3) . yes
C(5) H(1) 0.98 . no
C(6) C(7) 1.419(3) . yes
C(7) C(8) 1.391(3) . yes
C(7) C(13) 1.508(3) . yes
C(8) C(9) 1.418(3) . yes
C(8) C(15) 1.492(3) . yes
C(9) C(9) 1.465(4) 28 yes
C(10) H(2) 0.98 . no
C(10) H(3) 0.98 . no
C(10) H(4) 0.98 . no
C(11) H(5) 0.98 . no
C(11) H(6) 0.98 . no
C(11) H(7) 0.98 . no
C(12) H(8) 0.98 . no
C(12) H(9) 0.98 . no
C(12) H(10) 0.98 . no
C(13) C(14) 1.524(4) . yes
C(13) H(11) 0.98 . no
C(13) H(12) 0.98 . no
C(14) H(13) 0.98 . no
C(14) H(14) 0.98 . no
C(14) H(15) 0.98 . no
C(15) H(16) 0.98 . no
C(15) H(17) 0.98 . no
C(15) H(18) 0.98 . no

loop_
_geom_contact_atom_site_label_1
_geom_contact_atom_site_label_2
_geom_contact_distance
_geom_contact_site_symmetry_2
_geom_contact_publ_flag
Zn(1) C(9) 3.365(2) 19 no
N(1) C(15) 3.551(3) 19 no
N(2) C(9) 3.587(3) 19 no
C(6) C(13) 3.514(3) 21_565 no
C(11) C(15) 3.476(4) 7_465 no
N(1) H(17) 2.7734 19 no
C(1) H(17) 2.9378 19 no
H(2) H(12) 2.4757 30_545 no
H(3) H(13) 2.5452 30_545 no
H(4) H(4) 2.6493 28_455 no
H(10) H(13) 2.5749 18_465 no
H(15) H(15) 2.1927 19 no

loop_
_geom_torsion_atom_site_label_1
_geom_torsion_atom_site_label_2
_geom_torsion_atom_site_label_3
_geom_torsion_atom_site_label_4
_geom_torsion_site_symmetry_2
_geom_torsion_site_symmetry_3
_geom_torsion_site_symmetry_4
_geom_torsion
_geom_torsion_publ_flag
Zn(1) N(1) C(1) C(2) . . . -174.5(2) no
Zn(1) N(1) C(1) C(10) . . . 6.9(4) no
Zn(1) N(1) C(4) C(3) . . . 174.76(15) no
Zn(1) N(1) C(4) C(5) . . . -5.1(3) no
Zn(1) N(1) C(1) C(2) 10 10 10 -174.5(2) no
Zn(1) N(1) C(1) C(10) 10 10 10 6.9(4) no
Zn(1) N(1) C(4) C(3) 10 10 10 174.76(15) no
Zn(1) N(1) C(4) C(5) 10 10 10 -5.1(3) no
Zn(1) N(2) C(6) C(5) . . . -8.3(3) no
Zn(1) N(2) C(6) C(7) . . . 171.34(14) no
Zn(1) N(2) C(9) C(8) . . . -170.26(15) no
Zn(1) N(2) C(9) C(9) . . 28 11.2(3) no
Zn(1) N(2) C(6) C(5) 10 10 10 -8.3(3) no
Zn(1) N(2) C(6) C(7) 10 10 10 171.34(14) no
Zn(1) N(2) C(9) C(8) 10 10 10 -170.26(15) no
Zn(1) N(2) C(9) C(9) 10 10 19 11.2(3) no
N(1) Zn(1) N(1) C(1) . 10 10 45.0(2) no
N(1) Zn(1) N(1) C(4) . 10 10 -127.2(2) no
N(1) Zn(1) N(2) C(6) . . . 5.4(2) no
N(1) Zn(1) N(2) C(9) . . . 171.9(2) no
N(1) Zn(1) N(2) C(6) . 10 10 119.4(2) no
N(1) Zn(1) N(2) C(9) . 10 10 -74.1(2) no
N(1) C(1) C(2) C(3) . . . 1.2(3) no
N(1) C(1) C(2) C(11) . . . -179.7(2) no
N(1) C(4) C(3) C(2) . . . -0.3(3) no
N(1) C(4) C(3) C(12) . . . 177.7(2) no
N(1) C(4) C(5) C(6) . . . 3.5(4) no
N(2) Zn(1) N(1) C(1) . . . 173.1(2) no
N(2) Zn(1) N(1) C(4) . . . 0.9(2) no
N(2) Zn(1) N(1) C(1) . 10 10 -63.7(2) no
N(2) Zn(1) N(1) C(4) . 10 10 124.0(2) no
N(2) Zn(1) N(2) C(6) . 10 10 -125.7(2) no
N(2) Zn(1) N(2) C(9) . 10 10 40.8(2) no
N(2) C(6) C(5) C(4) . . . 3.9(4) no
N(2) C(6) C(7) C(8) . . . -1.7(3) no
N(2) C(6) C(7) C(13) . . . 179.0(2) no
N(2) C(9) C(8) C(7) . . . 0.9(3) no
N(2) C(9) C(8) C(15) . . . -178.0(2) no
N(2) C(9) C(9) N(2) . 28 28 -112.3(3) no
N(2) C(9) C(9) C(8) . 28 28 69.48(15) no
C(1) N(1) C(4) C(3) . . . 1.0(3) no
C(1) N(1) C(4) C(5) . . . -178.8(2) no
C(1) C(2) C(3) C(4) . . . -0.5(3) no
C(1) C(2) C(3) C(12) . . . -178.5(3) no
C(2) C(1) N(1) C(4) . . . -1.3(3) no
C(2) C(3) C(4) C(5) . . . 179.5(2) no
C(3) C(2) C(1) C(10) . . . 179.7(3) no
C(3) C(4) C(5) C(6) . . . -176.3(2) no
C(4) N(1) C(1) C(10) . . . -180.0(2) no
C(4) C(3) C(2) C(11) . . . -179.5(3) no
C(4) C(5) C(6) C(7) . . . -175.6(2) no
C(5) C(4) C(3) C(12) . . . -2.5(4) no
C(5) C(6) N(2) C(9) . . . -177.4(2) no
C(5) C(6) C(7) C(8) . . . 177.9(2) no
C(5) C(6) C(7) C(13) . . . -1.4(4) no
C(6) N(2) C(9) C(8) . . . -1.9(2) no
C(6) N(2) C(9) C(9) . . 28 179.5(2) no
C(6) C(7) C(8) C(9) . . . 0.5(3) no
C(6) C(7) C(8) C(15) . . . 179.4(2) no
C(6) C(7) C(13) C(14) . . . 97.8(3) no
C(7) C(6) N(2) C(9) . . . 2.2(2) no
C(7) C(8) C(9) C(9) . . 28 179.3(2) no
C(8) C(7) C(13) C(14) . . . -81.3(3) no
C(8) C(9) C(9) C(8) . 28 28 -108.8(4) no
C(9) C(8) C(7) C(13) . . . 179.8(2) no
C(9) C(9) C(8) C(15) 28 28 28 0.4(4) no
C(10) C(1) C(2) C(11) . . . -1.2(4) no
C(11) C(2) C(3) C(12) . . . 2.5(5) no
C(13) C(7) C(8) C(15) . . . -1.3(4) no
